data_7702433
loop_
_publ_author_name
'Brooker, Sally'
'Caygill, Graham B.'
'Croucher, Paul D.'
'Davidson, Tony C.'
'Clive, Derrick L. J.'
'Magnuson, Stephen R.'
'Cramer, Stephen P.'
'Ralston, Corie Y.'

_publ_section_title
;
 Conversion of some substituted phenols to the corresponding masked
 thiophenols, synthesis of a dinickel(II) dithiolate macrocyclic complex
 and isolation of some metal- and ligand-based oxidation products
;
_journal_issue 18
_journal_name_full 'Journal of the Chemical Society, Dalton Transactions'
_journal_page_first 3113
_journal_paper_doi 10.1039/b004214p
_journal_year 2000
_chemical_formula_sum 'C31 H41.5 Cl2 N4 Ni2 O8.75 S2'
_chemical_formula_weight 862.62
_space_group_IT_number 60
_space_group_name_Hall '-P 2n 2ab'
_space_group_name_H-M_alt 'P b c n'
_symmetry_cell_setting orthorhombic
_symmetry_space_group_name_H-M 'P b c n'
_atom_sites_solution_hydrogens geom
_atom_sites_solution_primary direct
_atom_sites_solution_secondary difmap
_audit_creation_method SHELXL-97
_cell_angle_alpha 90.00
_cell_angle_beta 90.00
_cell_angle_gamma 90.00
_cell_formula_units_Z 8
_cell_length_a 20.517(2)
_cell_length_b 27.241(3)
_cell_length_c 15.7733(17)
_cell_measurement_temperature 158(2)
_cell_volume 8815.8(16)
_computing_structure_refinement 'SHELXL-97 (Sheldrick, 1997)'
_computing_structure_solution 'SHELXS-97 (Sheldrick, 1990)'
_diffrn_ambient_temperature 158(2)
_diffrn_measured_fraction_theta_full 0.998
_diffrn_measured_fraction_theta_max 0.998
_diffrn_measurement_device_type 'Bruker SMART area detector '
_diffrn_radiation_monochromator graphite
_diffrn_radiation_source 'fine-focus sealed tube'
_diffrn_radiation_type MoK\a
_diffrn_radiation_wavelength 0.71073
_diffrn_reflns_av_R_equivalents 0.1189
_diffrn_reflns_av_sigmaI/netI 0.0794
_diffrn_reflns_limit_h_max 24
_diffrn_reflns_limit_h_min -24
_diffrn_reflns_limit_k_max 32
_diffrn_reflns_limit_k_min -29
_diffrn_reflns_limit_l_max 7
_diffrn_reflns_limit_l_min -18
_diffrn_reflns_number 55909
_diffrn_reflns_theta_full 25.00
_diffrn_reflns_theta_max 25.00
_diffrn_reflns_theta_min 2.77
_exptl_absorpt_coefficient_mu 1.117
_exptl_absorpt_correction_T_max 1.00
_exptl_absorpt_correction_T_min 0.56
_exptl_absorpt_correction_type Semi-empirical(SADABS)
_exptl_crystal_colour red
_exptl_crystal_density_diffrn 1.300
_exptl_crystal_density_method 'not measured'
_exptl_crystal_description block
_exptl_crystal_F_000 3580
_exptl_crystal_size_max 0.73
_exptl_crystal_size_mid 0.15
_exptl_crystal_size_min 0.10
_refine_diff_density_max 2.430
_refine_diff_density_min -0.876
_refine_diff_density_rms 0.214
_refine_ls_extinction_method none
_refine_ls_goodness_of_fit_ref 1.173
_refine_ls_hydrogen_treatment mixed
_refine_ls_matrix_type full
_refine_ls_number_parameters 440
_refine_ls_number_reflns 7768
_refine_ls_number_restraints 0
_refine_ls_restrained_S_all 1.173
_refine_ls_R_factor_all 0.1927
_refine_ls_R_factor_gt 0.1374
_refine_ls_shift/su_max 0.001
_refine_ls_shift/su_mean 0.000
_refine_ls_structure_factor_coef Fsqd
_refine_ls_weighting_details 'calc w=1/[\s^2^(Fo^2^)+(0.1664P)^2^+114.5085P] where P=(Fo^2^+2Fc^2^)/3'
_refine_ls_weighting_scheme calc
_refine_ls_wR_factor_gt 0.3812
_refine_ls_wR_factor_ref 0.4096
_reflns_number_gt 4607
_reflns_number_total 7768
_reflns_threshold_expression >2sigma(I)
_cod_data_source_file b004214p.txt
_cod_data_source_block tnis1
_cod_depositor_comments
;
The following automatic conversions were performed:

data item '_symmetry_cell_setting' value 'Orthorhombic' was changed
to 'orthorhombic' in accordance with the
/home/saulius/struct/COD-crude-data/automatic-downloads/DataCite-retrospective/RSC/depositions/lib/dictionaries/cif_core.dic
dictionary named 'cif_core.dic' version 2.4.2 last updated on
2011-04-26.

Automatic conversion script
Id: cif_fix_values 6909 2019-04-08 15:41:33Z antanas 
;
_cod_original_cell_volume 8815.6(17)
_cod_original_sg_symbol_H-M Pbcn
_cod_original_formula_sum 'C31 H41.50 Cl2 N4 Ni2 O8.75 S2'
_cod_database_code 7702433

loop_
_symmetry_equiv_pos_as_xyz
'x, y, z'
'-x+1/2, -y+1/2, z+1/2'
'-x, y, -z+1/2'
'x+1/2, -y+1/2, -z'
'-x, -y, -z'
'x-1/2, y-1/2, -z-1/2'
'x, -y, z-1/2'
'-x-1/2, y-1/2, z'

loop_
_atom_site_label
_atom_site_type_symbol
_atom_site_fract_x
_atom_site_fract_y
_atom_site_fract_z
_atom_site_U_iso_or_equiv
_atom_site_adp_type
_atom_site_occupancy
_atom_site_symmetry_multiplicity
_atom_site_calc_flag
_atom_site_refinement_flags
_atom_site_disorder_assembly
_atom_site_disorder_group
Ni1 Ni 0.13861(9) 0.31823(6) 0.98699(9) 0.0410(5) Uani 1 1 d . . .
Ni2 Ni 0.24794(9) 0.23724(6) 0.99647(9) 0.0397(5) Uani 1 1 d . . .
S1 S 0.17758(18) 0.26932(12) 1.08316(18) 0.0406(8) Uani 1 1 d . . .
C1 C 0.2285(7) 0.3107(5) 1.1416(7) 0.043(3) Uani 1 1 d . . .
C2 C 0.2047(7) 0.3567(4) 1.1657(7) 0.038(3) Uani 1 1 d . . .
C3 C 0.2415(7) 0.3859(5) 1.2201(8) 0.044(3) Uani 1 1 d . . .
H3 H 0.2242 0.4164 1.2389 0.053 Uiso 1 1 calc R . .
C4 C 0.3028(8) 0.3715(5) 1.2474(8) 0.047(4) Uani 1 1 d . . .
C5 C 0.3247(7) 0.3254(5) 1.2263(7) 0.045(3) Uani 1 1 d . . .
H5 H 0.3647 0.3138 1.2489 0.054 Uiso 1 1 calc R . .
C6 C 0.2875(7) 0.2946(4) 1.1706(7) 0.035(3) Uani 1 1 d . . .
C7 C 0.3449(7) 0.4050(5) 1.3015(9) 0.052(4) Uani 1 1 d . . .
C25 C 0.4025(11) 0.4235(9) 1.2482(15) 0.113(8) Uani 1 1 d . . .
H25A H 0.4420 0.4053 1.2635 0.169 Uiso 1 1 calc R . .
H25B H 0.4093 0.4586 1.2591 0.169 Uiso 1 1 calc R . .
H25C H 0.3931 0.4186 1.1879 0.169 Uiso 1 1 calc R . .
C26 C 0.3080(10) 0.4488(7) 1.3376(12) 0.089(6) Uani 1 1 d . . .
H26A H 0.2866 0.4666 1.2914 0.134 Uiso 1 1 calc R . .
H26B H 0.3385 0.4707 1.3667 0.134 Uiso 1 1 calc R . .
H26C H 0.2750 0.4372 1.3778 0.134 Uiso 1 1 calc R . .
C27 C 0.3744(11) 0.3753(7) 1.3785(13) 0.097(8) Uani 1 1 d . . .
H27A H 0.3390 0.3616 1.4127 0.145 Uiso 1 1 calc R . .
H27B H 0.4008 0.3974 1.4137 0.145 Uiso 1 1 calc R . .
H27C H 0.4019 0.3486 1.3570 0.145 Uiso 1 1 calc R . .
C8 C 0.3168(7) 0.2464(5) 1.1524(8) 0.043(3) Uani 1 1 d . . .
H8 H 0.3475 0.2343 1.1924 0.052 Uiso 1 1 calc R . .
N1 N 0.1100(6) 0.3649(4) 1.0707(6) 0.043(3) Uani 1 1 d . . .
C9 C 0.3358(7) 0.1705(5) 1.0840(8) 0.046(3) Uani 1 1 d . . .
H9A H 0.3018 0.1448 1.0870 0.055 Uiso 1 1 calc R . .
H9B H 0.3647 0.1666 1.1338 0.055 Uiso 1 1 calc R . .
C10 C 0.3762(7) 0.1635(5) 1.0019(8) 0.051(4) Uani 1 1 d . . .
H10A H 0.4087 0.1903 0.9978 0.061 Uiso 1 1 calc R . .
H10B H 0.4004 0.1321 1.0058 0.061 Uiso 1 1 calc R . .
C11 C 0.3362(8) 0.1631(5) 0.9240(8) 0.055(4) Uani 1 1 d . . .
H11A H 0.3018 0.1378 0.9291 0.067 Uiso 1 1 calc R . .
H11B H 0.3639 0.1546 0.8748 0.067 Uiso 1 1 calc R . .
N2 N 0.1136(6) 0.3599(4) 0.8930(7) 0.044(3) Uani 1 1 d . . .
C12 C 0.3187(7) 0.2339(5) 0.8422(8) 0.043(3) Uani 1 1 d . . .
H12 H 0.3470 0.2173 0.8041 0.052 Uiso 1 1 calc R . .
S2 S 0.17973(18) 0.26364(12) 0.90135(19) 0.0426(9) Uani 1 1 d . . .
C13 C 0.2325(7) 0.3006(4) 0.8403(7) 0.039(3) Uani 1 1 d . . .
C14 C 0.2952(8) 0.2827(5) 0.8148(7) 0.049(4) Uani 1 1 d . . .
C15 C 0.3355(8) 0.3103(5) 0.7630(7) 0.052(4) Uani 1 1 d . . .
H15 H 0.3765 0.2972 0.7463 0.063 Uiso 1 1 calc R . .
C16 C 0.3171(8) 0.3572(6) 0.7345(8) 0.052(4) Uani 1 1 d . A .
C17 C 0.2557(8) 0.3730(5) 0.7584(7) 0.048(4) Uani 1 1 d . . .
H17 H 0.2410 0.4040 0.7384 0.057 Uiso 1 1 calc R . .
C18 C 0.2150(8) 0.3460(5) 0.8098(7) 0.049(4) Uani 1 1 d . . .
C19 C 0.3645(8) 0.3897(6) 0.6843(9) 0.058(4) Uani 1 1 d . . .
C28 C 0.407(2) 0.4184(15) 0.749(2) 0.087(11) Uiso 0.55 1 d P A 1
H28A H 0.4428 0.4347 0.7185 0.131 Uiso 0.55 1 calc PR A 1
H28B H 0.4250 0.3956 0.7906 0.131 Uiso 0.55 1 calc PR A 1
H28C H 0.3802 0.4431 0.7774 0.131 Uiso 0.55 1 calc PR A 1
C29 C 0.3312(17) 0.4325(12) 0.632(2) 0.073(9) Uiso 0.55 1 d P A 1
H29A H 0.2973 0.4188 0.5953 0.109 Uiso 0.55 1 calc PR A 1
H29B H 0.3642 0.4491 0.5974 0.109 Uiso 0.55 1 calc PR A 1
H29C H 0.3116 0.4562 0.6713 0.109 Uiso 0.55 1 calc PR A 1
C30 C 0.4117(18) 0.3620(13) 0.629(2) 0.075(9) Uiso 0.55 1 d P A 1
H30A H 0.4391 0.3855 0.5978 0.113 Uiso 0.55 1 calc PR A 1
H30B H 0.3874 0.3419 0.5880 0.113 Uiso 0.55 1 calc PR A 1
H30C H 0.4392 0.3408 0.6638 0.113 Uiso 0.55 1 calc PR A 1
C31 C 0.377(3) 0.4342(18) 0.725(3) 0.094(15) Uiso 0.45 1 d P A 2
H31A H 0.4067 0.4539 0.6904 0.141 Uiso 0.45 1 calc PR A 2
H31B H 0.3974 0.4277 0.7804 0.141 Uiso 0.45 1 calc PR A 2
H31C H 0.3362 0.4520 0.7336 0.141 Uiso 0.45 1 calc PR A 2
C32 C 0.328(2) 0.3927(17) 0.593(3) 0.088(13) Uiso 0.45 1 d P A 2
H32A H 0.3543 0.4126 0.5538 0.132 Uiso 0.45 1 calc PR A 2
H32B H 0.2851 0.4078 0.5998 0.132 Uiso 0.45 1 calc PR A 2
H32C H 0.3231 0.3596 0.5695 0.132 Uiso 0.45 1 calc PR A 2
C33 C 0.437(3) 0.359(2) 0.676(4) 0.13(2) Uiso 0.45 1 d P A 2
H33A H 0.4289 0.3257 0.6549 0.192 Uiso 0.45 1 calc PR A 2
H33B H 0.4575 0.3571 0.7322 0.192 Uiso 0.45 1 calc PR A 2
H33C H 0.4657 0.3765 0.6371 0.192 Uiso 0.45 1 calc PR A 2
C20 C 0.1502(8) 0.3673(5) 0.8274(9) 0.053(4) Uani 1 1 d . . .
H20 H 0.1333 0.3890 0.7857 0.064 Uiso 1 1 calc R . .
N3 N 0.3055(6) 0.2121(4) 0.9098(6) 0.044(3) Uani 1 1 d . . .
C21 C 0.0491(9) 0.3819(6) 0.8982(10) 0.063(4) Uani 1 1 d . . .
H21A H 0.0161 0.3555 0.9010 0.075 Uiso 1 1 calc R . .
H21B H 0.0409 0.4011 0.8459 0.075 Uiso 1 1 calc R . .
C22 C 0.0413(8) 0.4144(6) 0.9726(9) 0.057(4) Uani 1 1 d . . .
H22A H -0.0017 0.4308 0.9692 0.069 Uiso 1 1 calc R . .
H22B H 0.0752 0.4403 0.9706 0.069 Uiso 1 1 calc R . .
C23 C 0.0463(8) 0.3867(5) 1.0594(9) 0.053(4) Uani 1 1 d . . .
H23A H 0.0378 0.4100 1.1062 0.063 Uiso 1 1 calc R . .
H23B H 0.0127 0.3606 1.0616 0.063 Uiso 1 1 calc R . .
N4 N 0.3048(5) 0.2190(4) 1.0869(6) 0.040(3) Uani 1 1 d . . .
C24 C 0.1419(7) 0.3756(5) 1.1374(9) 0.044(3) Uani 1 1 d . . .
H24 H 0.1221 0.3991 1.1737 0.053 Uiso 1 1 calc R . .
Cl1 Cl 0.1424(3) 0.46936(17) 0.6223(4) 0.0963(18) Uani 1 1 d . . .
O11 O 0.1863(9) 0.4862(6) 0.6875(13) 0.144(7) Uani 1 1 d . . .
O12 O 0.1783(12) 0.4481(6) 0.5459(12) 0.157(8) Uani 1 1 d . . .
O13 O 0.1059(8) 0.4308(4) 0.6554(9) 0.095(4) Uani 1 1 d . . .
O14 O 0.1091(10) 0.5093(6) 0.5968(13) 0.149(7) Uani 1 1 d . . .
Cl2 Cl 0.0000 0.2843(3) 1.2500 0.0805(19) Uani 1 2 d S . .
O21 O -0.020(2) 0.2657(16) 1.160(3) 0.157(15) Uiso 0.50 1 d P . .
O22 O -0.0589(14) 0.2988(10) 1.2812(17) 0.078(8) Uiso 0.50 1 d P . .
O23 O 0.010(3) 0.2380(15) 1.283(3) 0.162(17) Uiso 0.50 1 d P . .
O24 O 0.0522(12) 0.3186(9) 1.2431(15) 0.064(6) Uiso 0.50 1 d P . .
Cl3 Cl -0.0032(6) 0.2604(3) 0.7720(4) 0.057(2) Uani 0.50 1 d P . .
O31 O -0.0213(18) 0.2679(13) 0.861(2) 0.131(12) Uiso 0.50 1 d P . .
O32 O 0.0530(8) 0.2861(5) 0.7644(9) 0.100(4) Uiso 1 1 d . . .
O33 O 0.0000 0.2154(13) 0.7500 0.176(12) Uiso 1 2 d S . .
O40 O 0.0346(14) 0.2671(9) 0.9977(15) 0.085(7) Uiso 0.50 1 d P . .
H40A H 0.0176 0.2671 1.0486 0.102 Uiso 0.50 1 d P . .
H40B H 0.0207 0.2714 0.9477 0.102 Uiso 0.50 1 d P . .
O50 O 0.0000 0.4578(15) 1.2500 0.102(12) Uiso 0.50 2 d SP . .
C51 C -0.042(2) 0.4868(14) 1.193(3) 0.088(12) Uiso 0.50 1 d P . .
H51A H -0.0634 0.5134 1.2258 0.105 Uiso 0.50 1 calc PR . .
H51B H -0.0154 0.5021 1.1483 0.105 Uiso 0.50 1 calc PR . .
C52 C -0.0937(16) 0.4565(11) 1.1525(19) 0.058(8) Uiso 0.50 1 d P . .
H52A H -0.0926 0.4233 1.1763 0.070 Uiso 0.50 1 calc PR . .
H52B H -0.0859 0.4549 1.0913 0.070 Uiso 0.50 1 calc PR . .
H52C H -0.1365 0.4713 1.1631 0.070 Uiso 0.50 1 calc PR . .

loop_
_atom_site_aniso_label
_atom_site_aniso_U_11
_atom_site_aniso_U_22
_atom_site_aniso_U_33
_atom_site_aniso_U_23
_atom_site_aniso_U_13
_atom_site_aniso_U_12
Ni1 0.0490(11) 0.0463(10) 0.0277(8) -0.0005(7) -0.0009(7) 0.0011(8)
Ni2 0.0531(11) 0.0432(10) 0.0227(7) -0.0026(6) 0.0012(7) 0.0000(8)
S1 0.052(2) 0.0414(17) 0.0285(15) -0.0001(12) 0.0035(14) -0.0026(16)
C1 0.058(10) 0.054(8) 0.017(5) -0.001(5) -0.001(5) -0.013(7)
C2 0.048(9) 0.037(7) 0.030(6) 0.001(5) -0.003(6) 0.002(6)
C3 0.063(10) 0.036(7) 0.034(6) -0.007(5) 0.001(6) 0.003(7)
C4 0.068(11) 0.041(7) 0.032(6) 0.001(6) -0.006(7) -0.002(7)
C5 0.051(9) 0.063(9) 0.021(6) -0.001(5) -0.011(6) 0.001(7)
C6 0.044(8) 0.035(6) 0.027(6) 0.005(5) 0.001(6) 0.003(6)
C7 0.049(10) 0.054(8) 0.053(8) -0.005(7) -0.016(7) -0.001(7)
C25 0.090(17) 0.122(18) 0.127(19) -0.052(16) 0.032(15) -0.028(15)
C26 0.105(17) 0.079(12) 0.084(13) -0.044(11) -0.020(12) 0.002(12)
C27 0.115(18) 0.079(12) 0.095(14) -0.015(10) -0.080(13) -0.014(12)
C8 0.059(10) 0.039(7) 0.032(7) 0.006(5) 0.004(6) -0.002(7)
N1 0.055(8) 0.047(6) 0.027(5) 0.004(4) -0.001(5) 0.006(6)
C9 0.060(10) 0.045(7) 0.031(6) 0.001(5) 0.000(6) 0.004(7)
C10 0.056(9) 0.042(7) 0.053(8) 0.000(6) 0.024(7) 0.007(7)
C11 0.079(12) 0.054(8) 0.034(7) -0.009(6) 0.004(7) 0.019(8)
N2 0.040(7) 0.055(7) 0.038(6) -0.009(5) -0.004(5) -0.003(6)
C12 0.051(9) 0.042(7) 0.037(7) -0.009(6) -0.002(6) 0.009(7)
S2 0.053(2) 0.0480(19) 0.0274(15) -0.0041(13) -0.0048(14) -0.0001(17)
C13 0.051(9) 0.040(7) 0.027(6) -0.006(5) -0.002(6) -0.004(6)
C14 0.068(11) 0.057(8) 0.021(6) -0.005(6) 0.003(6) 0.010(8)
C15 0.071(11) 0.069(9) 0.018(6) -0.002(6) -0.004(6) 0.010(8)
C16 0.057(10) 0.066(9) 0.032(7) -0.007(6) -0.004(7) -0.003(8)
C17 0.064(11) 0.049(8) 0.029(6) 0.001(6) -0.007(7) 0.009(8)
C18 0.060(10) 0.061(9) 0.024(6) -0.004(6) -0.010(6) 0.003(8)
C19 0.062(11) 0.071(10) 0.042(8) 0.008(7) 0.022(7) 0.005(9)
C20 0.080(12) 0.041(8) 0.038(7) 0.001(6) -0.008(7) -0.004(8)
N3 0.061(8) 0.050(6) 0.022(5) -0.007(4) 0.004(5) -0.005(6)
C21 0.071(12) 0.058(9) 0.059(9) -0.008(7) -0.003(8) 0.016(9)
C22 0.045(9) 0.059(9) 0.068(10) -0.002(7) -0.013(7) 0.014(8)
C23 0.056(10) 0.053(8) 0.049(8) 0.004(6) -0.008(7) 0.018(8)
N4 0.048(7) 0.042(6) 0.029(5) -0.001(4) -0.002(5) 0.002(5)
C24 0.035(8) 0.045(7) 0.052(8) -0.001(6) -0.002(6) -0.002(7)
Cl1 0.125(5) 0.055(3) 0.109(4) 0.012(3) -0.041(4) -0.005(3)
O11 0.130(15) 0.116(13) 0.187(18) -0.040(12) -0.074(14) 0.003(11)
O12 0.26(2) 0.101(12) 0.116(13) -0.041(11) 0.047(15) -0.018(14)
O13 0.125(12) 0.064(8) 0.097(10) 0.023(7) -0.026(9) -0.010(8)
O14 0.181(19) 0.092(11) 0.174(17) 0.042(11) -0.027(15) 0.051(12)
Cl2 0.052(4) 0.082(4) 0.107(5) 0.000 0.019(4) 0.000
Cl3 0.061(5) 0.062(4) 0.047(6) 0.004(3) 0.006(6) -0.002(4)

loop_
_atom_type_symbol
_atom_type_description
_atom_type_scat_dispersion_real
_atom_type_scat_dispersion_imag
_atom_type_scat_source
C C 0.0033 0.0016 'International Tables Vol C Tables 4.2.6.8 and 6.1.1.4'
H H 0.0000 0.0000 'International Tables Vol C Tables 4.2.6.8 and 6.1.1.4'
N N 0.0061 0.0033 'International Tables Vol C Tables 4.2.6.8 and 6.1.1.4'
O O 0.0106 0.0060 'International Tables Vol C Tables 4.2.6.8 and 6.1.1.4'
S S 0.1246 0.1234 'International Tables Vol C Tables 4.2.6.8 and 6.1.1.4'
Cl Cl 0.1484 0.1585 'International Tables Vol C Tables 4.2.6.8 and 6.1.1.4'
Ni Ni 0.3393 1.1124 'International Tables Vol C Tables 4.2.6.8 and 6.1.1.4'

loop_
_geom_angle_atom_site_label_1
_geom_angle_atom_site_label_2
_geom_angle_atom_site_label_3
_geom_angle
_geom_angle_site_symmetry_1
_geom_angle_site_symmetry_3
_geom_angle_publ_flag
N1 Ni1 N2 93.3(4) . . y
N1 Ni1 S1 92.2(3) . . y
N2 Ni1 S1 172.8(4) . . y
N1 Ni1 S2 173.8(4) . . y
N2 Ni1 S2 91.6(3) . . y
S1 Ni1 S2 82.63(13) . . y
N4 Ni2 N3 93.6(5) . . y
N4 Ni2 S1 92.3(3) . . y
N3 Ni2 S1 173.9(4) . . y
N4 Ni2 S2 174.5(3) . . y
N3 Ni2 S2 91.3(3) . . y
S1 Ni2 S2 82.74(14) . . y
C1 S1 Ni1 100.8(4) . . y
C1 S1 Ni2 100.9(5) . . y
Ni1 S1 Ni2 92.97(13) . . y
C6 C1 C2 120.4(12) . . ?
C6 C1 S1 119.1(10) . . ?
C2 C1 S1 120.1(11) . . ?
C3 C2 C1 119.4(12) . . ?
C3 C2 C24 117.7(12) . . ?
C1 C2 C24 122.8(12) . . ?
C4 C3 C2 121.4(12) . . ?
C5 C4 C3 118.6(13) . . ?
C5 C4 C7 120.0(13) . . ?
C3 C4 C7 121.4(12) . . ?
C4 C5 C6 120.7(13) . . ?
C1 C6 C5 119.2(12) . . ?
C1 C6 C8 125.7(12) . . ?
C5 C6 C8 115.1(12) . . ?
C4 C7 C26 113.4(13) . . ?
C4 C7 C25 109.1(13) . . ?
C26 C7 C25 109.3(15) . . ?
C4 C7 C27 110.1(12) . . ?
C26 C7 C27 107.7(14) . . ?
C25 C7 C27 107.1(16) . . ?
N4 C8 C6 126.2(12) . . ?
C24 N1 C23 118.3(12) . . ?
C24 N1 Ni1 124.1(10) . . ?
C23 N1 Ni1 117.5(9) . . ?
N4 C9 C10 111.7(10) . . ?
C11 C10 C9 113.4(13) . . ?
C10 C11 N3 110.7(11) . . ?
C20 N2 C21 120.5(13) . . ?
C20 N2 Ni1 123.4(10) . . ?
C21 N2 Ni1 116.1(10) . . ?
N3 C12 C14 127.2(12) . . ?
C13 S2 Ni2 99.8(5) . . y
C13 S2 Ni1 100.8(4) . . y
Ni2 S2 Ni1 92.70(13) . . y
C18 C13 C14 116.3(13) . . ?
C18 C13 S2 122.9(11) . . ?
C14 C13 S2 120.7(10) . . ?
C15 C14 C13 121.1(13) . . ?
C15 C14 C12 117.7(13) . . ?
C13 C14 C12 121.2(13) . . ?
C14 C15 C16 121.4(14) . . ?
C17 C16 C15 116.1(14) . . ?
C17 C16 C19 122.6(14) . . ?
C15 C16 C19 121.2(14) . . ?
C18 C17 C16 123.1(13) . . ?
C13 C18 C17 121.9(14) . . ?
C13 C18 C20 121.5(13) . . ?
C17 C18 C20 116.6(13) . . ?
C31 C19 C30 126(3) . . ?
C31 C19 C16 112(2) . . ?
C30 C19 C16 114.8(18) . . ?
C31 C19 C28 32(2) . . ?
C30 C19 C28 106(2) . . ?
C16 C19 C28 108.1(18) . . ?
C31 C19 C29 71(3) . . ?
C30 C19 C29 110(2) . . ?
C16 C19 C29 114.9(18) . . ?
C28 C19 C29 102(2) . . ?
C31 C19 C32 117(3) . . ?
C30 C19 C32 79(2) . . ?
C16 C19 C32 101(2) . . ?
C28 C19 C32 144(3) . . ?
C29 C19 C32 45.8(18) . . ?
C31 C19 C33 107(3) . . ?
C30 C19 C33 32(2) . . ?
C16 C19 C33 108(2) . . ?
C28 C19 C33 79(3) . . ?
C29 C19 C33 134(3) . . ?
C32 C19 C33 111(3) . . ?
N2 C20 C18 127.7(13) . . ?
C12 N3 C11 117.5(11) . . ?
C12 N3 Ni2 124.6(10) . . ?
C11 N3 Ni2 117.9(8) . . ?
N2 C21 C22 113.0(13) . . ?
C21 C22 C23 113.4(13) . . ?
N1 C23 C22 111.5(12) . . ?
C8 N4 C9 117.5(11) . . ?
C8 N4 Ni2 124.1(9) . . ?
C9 N4 Ni2 118.4(8) . . ?
N1 C24 C2 128.8(13) . . ?
O14 Cl1 O13 116.7(12) . . ?
O14 Cl1 O11 105.8(12) . . ?
O13 Cl1 O11 107.9(11) . . ?
O14 Cl1 O12 108.4(13) . . ?
O13 Cl1 O12 105.6(10) . . ?
O11 Cl1 O12 112.6(14) . . ?
O22 Cl2 O22 146(2) . 3_557 ?
O22 Cl2 O23 106(3) . 3_557 ?
O22 Cl2 O23 105(3) 3_557 3_557 ?
O22 Cl2 O23 105(3) . . ?
O22 Cl2 O23 106(3) 3_557 . ?
O23 Cl2 O23 48(3) 3_557 . ?
O22 Cl2 O24 120.2(18) . . ?
O22 Cl2 O24 27.8(13) 3_557 . ?
O23 Cl2 O24 133(2) 3_557 . ?
O23 Cl2 O24 121(2) . . ?
O22 Cl2 O24 27.8(13) . 3_557 ?
O22 Cl2 O24 120.2(18) 3_557 3_557 ?
O23 Cl2 O24 121(2) 3_557 3_557 ?
O23 Cl2 O24 133(2) . 3_557 ?
O24 Cl2 O24 98(2) . 3_557 ?
O22 Cl2 O21 101(2) . . ?
O22 Cl2 O21 90(2) 3_557 . ?
O23 Cl2 O21 47.3(19) 3_557 . ?
O23 Cl2 O21 95(3) . . ?
O24 Cl2 O21 109.8(19) . . ?
O24 Cl2 O21 94.8(19) 3_557 . ?
O22 Cl2 O21 90(2) . 3_557 ?
O22 Cl2 O21 101(2) 3_557 3_557 ?
O23 Cl2 O21 95(3) 3_557 3_557 ?
O23 Cl2 O21 47.3(19) . 3_557 ?
O24 Cl2 O21 94.8(19) . 3_557 ?
O24 Cl2 O21 109.8(19) 3_557 3_557 ?
O21 Cl2 O21 142(3) . 3_557 ?
O23 O21 Cl2 58(3) 3_557 . ?
O24 O22 Cl2 81(4) 3_557 . ?
O23 O23 O21 140(3) 3_557 3_557 ?
O23 O23 Cl2 66.1(17) 3_557 . ?
O21 O23 Cl2 75(3) 3_557 . ?
O22 O24 Cl2 71(4) 3_557 . ?
Cl3 Cl3 O33 73.9(5) 3_556 . ?
Cl3 Cl3 O32 75.7(17) 3_556 . ?
O33 Cl3 O32 115.3(10) . . ?
Cl3 Cl3 O32 74.1(17) 3_556 3_556 ?
O33 Cl3 O32 114.7(10) . 3_556 ?
O32 Cl3 O32 109.5(12) . 3_556 ?
Cl3 Cl3 O31 170.9(18) 3_556 . ?
O33 Cl3 O31 114.2(15) . . ?
O32 Cl3 O31 103.2(17) . . ?
O32 Cl3 O31 98.1(17) 3_556 . ?
Cl3 O32 Cl3 30.2(6) . 3_556 ?
Cl3 O33 Cl3 32.2(10) . 3_556 ?
C51 O50 C51 116(4) 3_557 . ?
C52 C51 O50 112(3) . . ?

loop_
_geom_bond_atom_site_label_1
_geom_bond_atom_site_label_2
_geom_bond_distance
_geom_bond_site_symmetry_2
_geom_bond_publ_flag
Ni1 N1 1.926(10) . y
Ni1 N2 1.936(11) . y
Ni1 S1 2.171(4) . y
Ni1 S2 2.179(4) . y
Ni2 N4 1.909(10) . y
Ni2 N3 1.932(10) . y
Ni2 S1 2.172(4) . y
Ni2 S2 2.174(4) . y
S1 C1 1.792(13) . ?
C1 C6 1.368(18) . ?
C1 C2 1.398(18) . ?
C2 C3 1.392(18) . ?
C2 C24 1.459(19) . ?
C3 C4 1.39(2) . ?
C4 C5 1.375(19) . ?
C4 C7 1.518(19) . ?
C5 C6 1.433(17) . ?
C6 C8 1.471(17) . ?
C7 C26 1.52(2) . ?
C7 C25 1.54(3) . ?
C7 C27 1.58(2) . ?
C8 N4 1.300(15) . ?
N1 C24 1.273(17) . ?
N1 C23 1.445(18) . ?
C9 N4 1.466(16) . ?
C9 C10 1.550(17) . ?
C10 C11 1.48(2) . ?
C11 N3 1.493(17) . ?
N2 C20 1.295(18) . ?
N2 C21 1.454(19) . ?
C12 N3 1.250(16) . ?
C12 C14 1.478(18) . ?
S2 C13 1.765(13) . ?
C13 C18 1.376(18) . ?
C13 C14 1.43(2) . ?
C14 C15 1.39(2) . ?
C15 C16 1.41(2) . ?
C16 C17 1.38(2) . ?
C16 C19 1.53(2) . ?
C17 C18 1.38(2) . ?
C18 C20 1.48(2) . ?
C19 C31 1.40(5) . ?
C19 C30 1.51(4) . ?
C19 C28 1.55(4) . ?
C19 C29 1.58(3) . ?
C19 C32 1.63(5) . ?
C19 C33 1.71(6) . ?
C21 C22 1.48(2) . ?
C22 C23 1.567(19) . ?
Cl1 O14 1.347(15) . ?
Cl1 O13 1.393(13) . ?
Cl1 O11 1.442(17) . ?
Cl1 O12 1.527(18) . ?
Cl2 O22 1.36(3) . ?
Cl2 O22 1.36(3) 3_557 ?
Cl2 O23 1.38(4) 3_557 ?
Cl2 O23 1.38(4) . ?
Cl2 O24 1.43(2) . ?
Cl2 O24 1.43(2) 3_557 ?
Cl2 O21 1.57(5) . ?
Cl2 O21 1.57(4) 3_557 ?
O21 O23 1.20(5) 3_557 ?
O22 O24 0.67(3) 3_557 ?
O23 O23 1.12(8) 3_557 ?
O23 O21 1.20(5) 3_557 ?
O24 O22 0.67(3) 3_557 ?
Cl3 Cl3 0.708(12) 3_556 ?
Cl3 O33 1.27(3) . ?
Cl3 O32 1.355(18) . ?
Cl3 O32 1.365(18) 3_556 ?
Cl3 O31 1.46(4) . ?
O32 Cl3 1.365(18) 3_556 ?
O33 Cl3 1.27(3) 3_556 ?
O50 C51 1.48(4) 3_557 ?
O50 C51 1.48(4) . ?
C51 C52 1.48(5) . ?

loop_
_geom_torsion_atom_site_label_1
_geom_torsion_atom_site_label_2
_geom_torsion_atom_site_label_3
_geom_torsion_atom_site_label_4
_geom_torsion
_geom_torsion_site_symmetry_1
_geom_torsion_site_symmetry_4
N1 Ni1 S1 C1 -52.5(6) . .
N2 Ni1 S1 C1 87(3) . .
S2 Ni1 S1 C1 124.1(5) . .
N1 Ni1 S1 Ni2 -154.2(4) . .
N2 Ni1 S1 Ni2 -15(3) . .
S2 Ni1 S1 Ni2 22.42(14) . .
N4 Ni2 S1 C1 53.5(5) . .
N3 Ni2 S1 C1 -114(3) . .
S2 Ni2 S1 C1 -124.1(4) . .
N4 Ni2 S1 Ni1 155.1(3) . .
N3 Ni2 S1 Ni1 -12(3) . .
S2 Ni2 S1 Ni1 -22.46(14) . .
Ni1 S1 C1 C6 -140.9(9) . .
Ni2 S1 C1 C6 -45.7(10) . .
Ni1 S1 C1 C2 46.7(10) . .
Ni2 S1 C1 C2 141.9(9) . .
C6 C1 C2 C3 -0.5(18) . .
S1 C1 C2 C3 171.8(9) . .
C6 C1 C2 C24 -179.4(12) . .
S1 C1 C2 C24 -7.0(17) . .
C1 C2 C3 C4 3.5(19) . .
C24 C2 C3 C4 -177.6(12) . .
C2 C3 C4 C5 -6(2) . .
C2 C3 C4 C7 175.5(13) . .
C3 C4 C5 C6 5.8(19) . .
C7 C4 C5 C6 -175.7(12) . .
C2 C1 C6 C5 0.3(18) . .
S1 C1 C6 C5 -172.1(9) . .
C2 C1 C6 C8 177.8(11) . .
S1 C1 C6 C8 5.4(17) . .
C4 C5 C6 C1 -3.0(18) . .
C4 C5 C6 C8 179.3(12) . .
C5 C4 C7 C26 -165.5(14) . .
C3 C4 C7 C26 13(2) . .
C5 C4 C7 C25 72.5(18) . .
C3 C4 C7 C25 -109.1(17) . .
C5 C4 C7 C27 -45(2) . .
C3 C4 C7 C27 133.6(15) . .
C1 C6 C8 N4 25(2) . .
C5 C6 C8 N4 -157.4(13) . .
N2 Ni1 N1 C24 -136.8(11) . .
S1 Ni1 N1 C24 38.5(11) . .
S2 Ni1 N1 C24 5(4) . .
N2 Ni1 N1 C23 47.2(10) . .
S1 Ni1 N1 C23 -137.5(9) . .
S2 Ni1 N1 C23 -170(3) . .
N4 C9 C10 C11 -65.3(16) . .
C9 C10 C11 N3 65.9(16) . .
N1 Ni1 N2 C20 135.1(11) . .
S1 Ni1 N2 C20 -4(4) . .
S2 Ni1 N2 C20 -41.1(11) . .
N1 Ni1 N2 C21 -46.8(10) . .
S1 Ni1 N2 C21 174(2) . .
S2 Ni1 N2 C21 136.9(9) . .
N4 Ni2 S2 C13 98(4) . .
N3 Ni2 S2 C13 -55.1(5) . .
S1 Ni2 S2 C13 123.8(4) . .
N4 Ni2 S2 Ni1 -4(4) . .
N3 Ni2 S2 Ni1 -156.5(3) . .
S1 Ni2 S2 Ni1 22.38(14) . .
N1 Ni1 S2 C13 -90(3) . .
N2 Ni1 S2 C13 52.8(6) . .
S1 Ni1 S2 C13 -122.9(5) . .
N1 Ni1 S2 Ni2 11(3) . .
N2 Ni1 S2 Ni2 153.3(4) . .
S1 Ni1 S2 Ni2 -22.39(14) . .
Ni2 S2 C13 C18 -138.0(10) . .
Ni1 S2 C13 C18 -43.3(11) . .
Ni2 S2 C13 C14 46.5(10) . .
Ni1 S2 C13 C14 141.2(9) . .
C18 C13 C14 C15 0.6(18) . .
S2 C13 C14 C15 176.4(10) . .
C18 C13 C14 C12 -178.8(11) . .
S2 C13 C14 C12 -3.0(17) . .
N3 C12 C14 C15 149.8(14) . .
N3 C12 C14 C13 -31(2) . .
C13 C14 C15 C16 1(2) . .
C12 C14 C15 C16 -179.6(12) . .
C14 C15 C16 C17 -2.5(19) . .
C14 C15 C16 C19 174.0(13) . .
C15 C16 C17 C18 2.5(19) . .
C19 C16 C17 C18 -174.0(13) . .
C14 C13 C18 C17 -0.7(18) . .
S2 C13 C18 C17 -176.4(10) . .
C14 C13 C18 C20 176.4(11) . .
S2 C13 C18 C20 0.8(17) . .
C16 C17 C18 C13 -1(2) . .
C16 C17 C18 C20 -178.2(12) . .
C17 C16 C19 C31 56(3) . .
C15 C16 C19 C31 -120(3) . .
C17 C16 C19 C30 -152(2) . .
C15 C16 C19 C30 32(2) . .
C17 C16 C19 C28 91(2) . .
C15 C16 C19 C28 -86(2) . .
C17 C16 C19 C29 -23(2) . .
C15 C16 C19 C29 161.1(17) . .
C17 C16 C19 C32 -69(2) . .
C15 C16 C19 C32 115(2) . .
C17 C16 C19 C33 174(3) . .
C15 C16 C19 C33 -2(3) . .
C21 N2 C20 C18 -176.7(13) . .
Ni1 N2 C20 C18 1(2) . .
C13 C18 C20 N2 29(2) . .
C17 C18 C20 N2 -153.4(14) . .
C14 C12 N3 C11 -179.1(14) . .
C14 C12 N3 Ni2 1(2) . .
C10 C11 N3 C12 120.6(14) . .
C10 C11 N3 Ni2 -59.8(15) . .
N4 Ni2 N3 C12 -136.3(12) . .
S1 Ni2 N3 C12 31(4) . .
S2 Ni2 N3 C12 41.2(11) . .
N4 Ni2 N3 C11 44.2(10) . .
S1 Ni2 N3 C11 -149(3) . .
S2 Ni2 N3 C11 -138.3(10) . .
C20 N2 C21 C22 -120.7(15) . .
Ni1 N2 C21 C22 61.1(16) . .
N2 C21 C22 C23 -64.4(18) . .
C24 N1 C23 C22 125.1(13) . .
Ni1 N1 C23 C22 -58.7(14) . .
C21 C22 C23 N1 62.8(18) . .
C6 C8 N4 C9 -175.6(12) . .
C6 C8 N4 Ni2 2.8(19) . .
C10 C9 N4 C8 -124.1(13) . .
C10 C9 N4 Ni2 57.3(14) . .
N3 Ni2 N4 C8 138.0(11) . .
S1 Ni2 N4 C8 -40.6(11) . .
S2 Ni2 N4 C8 -15(4) . .
N3 Ni2 N4 C9 -43.5(10) . .
S1 Ni2 N4 C9 137.9(9) . .
S2 Ni2 N4 C9 164(3) . .
C23 N1 C24 C2 176.3(13) . .
Ni1 N1 C24 C2 0(2) . .
C3 C2 C24 N1 155.4(14) . .
C1 C2 C24 N1 -26(2) . .
O22 Cl2 O21 O23 -102(4) . 3_557
O22 Cl2 O21 O23 110(4) 3_557 3_557
O23 Cl2 O21 O23 4(6) . 3_557
O24 Cl2 O21 O23 130(4) . 3_557
O24 Cl2 O21 O23 -129(4) 3_557 3_557
O21 Cl2 O21 O23 2(3) 3_557 3_557
O22 Cl2 O22 O24 27(3) 3_557 3_557
O23 Cl2 O22 O24 -128(4) 3_557 3_557
O23 Cl2 O22 O24 -178(4) . 3_557
O24 Cl2 O22 O24 41(5) . 3_557
O21 Cl2 O22 O24 -79(4) . 3_557
O21 Cl2 O22 O24 137(4) 3_557 3_557
O22 Cl2 O23 O23 98(5) . 3_557
O22 Cl2 O23 O23 -96(5) 3_557 3_557
O24 Cl2 O23 O23 -121(5) . 3_557
O24 Cl2 O23 O23 97(5) 3_557 3_557
O21 Cl2 O23 O23 -4(6) . 3_557
O21 Cl2 O23 O23 174(8) 3_557 3_557
O22 Cl2 O23 O21 -76(4) . 3_557
O22 Cl2 O23 O21 90(4) 3_557 3_557
O23 Cl2 O23 O21 -174(8) 3_557 3_557
O24 Cl2 O23 O21 65(4) . 3_557
O24 Cl2 O23 O21 -77(4) 3_557 3_557
O21 Cl2 O23 O21 -178(2) . 3_557
O22 Cl2 O24 O22 -163(2) . 3_557
O23 Cl2 O24 O22 3(5) 3_557 3_557
O23 Cl2 O24 O22 63(4) . 3_557
O24 Cl2 O24 O22 -145(4) 3_557 3_557
O21 Cl2 O24 O22 -47(4) . 3_557
O21 Cl2 O24 O22 104(4) 3_557 3_557
O33 Cl3 O32 Cl3 64.0(10) . 3_556
O32 Cl3 O32 Cl3 -67.1(13) 3_556 3_556
O31 Cl3 O32 Cl3 -171(2) . 3_556
O32 Cl3 O33 Cl3 -65.1(17) . 3_556
O32 Cl3 O33 Cl3 63.5(17) 3_556 3_556
O31 Cl3 O33 Cl3 176(3) . 3_556
C51 O50 C51 C52 -167(4) 3_557 .
